data_2313065
loop_
_publ_author_name
'Shishkina, Svitlana V.'
'Kovalenko, Maryna S.'
'Drushlyak, Oleksandr G.'
'Shyshkina, Mariia O.'
'Dank, Christian'
'Kovalenko, Sergiy M.'

_publ_section_title
;
 Mol-ecular and crystal structure of
 <i>catena</i>-poly[1-benzyl-[1,2,4]triazolo[1,5-<i>c</i>]quinazolin-1-ium-2,5-bis-(thiol-ate)
 [[aqua-sodium]-di-&#x3bc;-aqua]].
;
_journal_coeditor_code WM5796
_journal_issue 'Pt 6'
_journal_name_full 'Acta crystallographica. Section E, Crystallographic communications'
_journal_page_first 755
_journal_page_last 759
_journal_paper_doi 10.1107/S2056989026005487
_journal_volume 82
_journal_year 2026
_chemical_formula_iupac '[Na (H2 O)3] (C16 H11 N4 S2)'
_chemical_formula_moiety 'H6 Na O3 +, C16 H11 N4 S2 -'
_chemical_formula_sum 'C16 H17 N4 Na O3 S2'
_chemical_formula_weight 400.44
_chemical_name_systematic
'<i>catena</i>-Poly[1-benzyl-[1,2,4]triazolo[1,5-<i>c</i>]quinazolin-1-ium-2,5-bis(thiolate) [[aquasodium]-di-\m-aqua]]'
_space_group_crystal_system monoclinic
_space_group_IT_number 14
_space_group_name_Hall '-P 2ybc'
_space_group_name_H-M_alt 'P 1 21/c 1'
_atom_sites_solution_hydrogens mixed
_atom_sites_solution_primary dual
_audit_creation_method
;
Olex2 1.5
(compiled 2026.03.18 svn.r0db52de7 for OlexSys, GUI svn.r7521)
;
_cell_angle_alpha 90
_cell_angle_beta 90.261(5)
_cell_angle_gamma 90
_cell_formula_units_Z 4
_cell_length_a 17.4735(10)
_cell_length_b 6.0363(5)
_cell_length_c 17.1060(10)
_cell_measurement_reflns_used 2026
_cell_measurement_temperature 296(2)
_cell_measurement_theta_max 31.056
_cell_measurement_theta_min 3.477
_cell_volume 1804.2(2)
_computing_cell_refinement
;
CrysAlisPro (Rigaku OD, 2024)
;
_computing_data_collection
;
CrysAlisPro (Rigaku OD, 2024)
;
_computing_data_reduction
;
CrysAlisPro (Rigaku OD, 2024)
;
_computing_molecular_graphics
;
Olex2 1.5 (Dolomanov <i>et al.</i>,  2009) and Mercury (Macrae <i>et
al.</i>,  2020)
;
_computing_publication_material
;
publCIF (Westrip, 2010)
;
_computing_structure_refinement
;
SHELXL (Sheldrick, 2015b)
;
_computing_structure_solution
;
<i>SHELXT</i> (Sheldrick, 2015a)
;
_diffrn_ambient_temperature 296(2)
_diffrn_detector_area_resol_mean 16.1827
_diffrn_measured_fraction_theta_full 0.998
_diffrn_measured_fraction_theta_max 0.999
_diffrn_measurement_device_type 'Xcalibur, Sapphire3 CCD'
_diffrn_measurement_method \w-scans
_diffrn_radiation_type MoK\a
_diffrn_radiation_wavelength 0.71073
_diffrn_reflns_av_R_equivalents 0.0806
_diffrn_reflns_av_unetI/netI 0.0671
_diffrn_reflns_limit_h_max 21
_diffrn_reflns_limit_h_min -21
_diffrn_reflns_limit_k_max 7
_diffrn_reflns_limit_k_min -7
_diffrn_reflns_limit_l_max 21
_diffrn_reflns_limit_l_min -21
_diffrn_reflns_number 13185
_diffrn_reflns_theta_full 25.242
_diffrn_reflns_theta_max 25.998
_diffrn_reflns_theta_min 3.326
_diffrn_source 'Enhance (Mo) X-ray Source'
_exptl_absorpt_coefficient_mu 0.344
_exptl_absorpt_correction_T_max 0.881
_exptl_absorpt_correction_T_min 0.807
_exptl_absorpt_correction_type multi-scan
_exptl_absorpt_process_details
;
(CrysAlisPro; Rigaku OD, 2024)
;
_exptl_crystal_colour colourless
_exptl_crystal_density_diffrn 1.474
_exptl_crystal_description block
_exptl_crystal_F_000 832
_exptl_crystal_size_max 0.26
_exptl_crystal_size_mid 0.23
_exptl_crystal_size_min 0.16
_refine_diff_density_max 0.356
_refine_diff_density_min -0.282
_refine_ls_extinction_method none
_refine_ls_goodness_of_fit_ref 1.064
_refine_ls_hydrogen_treatment mixed
_refine_ls_matrix_type full
_refine_ls_number_parameters 253
_refine_ls_number_reflns 3552
_refine_ls_number_restraints 7
_refine_ls_restrained_S_all 1.063
_refine_ls_R_factor_all 0.0696
_refine_ls_R_factor_gt 0.0512
_refine_ls_shift/su_max 0.000
_refine_ls_shift/su_mean 0.000
_refine_ls_structure_factor_coef Fsqd
_refine_ls_weighting_details 'w=1/[\s^2^(Fo^2^)+(0.0584P)^2^+0.1832P] where P=(Fo^2^+2Fc^2^)/3'
_refine_ls_weighting_scheme calc
_refine_ls_wR_factor_gt 0.1257
_refine_ls_wR_factor_ref 0.1447
_reflns_number_gt 2641
_reflns_number_total 3552
_reflns_threshold_expression 'I > 2\s(I)'
_cod_data_source_file wm5796.cif
_cod_data_source_block I
_cod_database_code 2313065
_shelx_space_group_comment
;
The symmetry employed for this shelxl refinement is uniquely defined
by the following loop, which should always be used as a source of
symmetry information in preference to the above space-group names.
They are only intended as comments.
;
_shelx_estimated_absorpt_t_min 0.916
_shelx_estimated_absorpt_t_max 0.947

loop_
_space_group_symop_operation_xyz
'x, y, z'
'-x, y+1/2, -z+1/2'
'-x, -y, -z'
'x, -y-1/2, z-1/2'

loop_
_atom_site_type_symbol
_atom_site_label
_atom_site_fract_x
_atom_site_fract_y
_atom_site_fract_z
_atom_site_U_iso_or_equiv
_atom_site_adp_type
_atom_site_calc_flag
_atom_site_occupancy
_atom_site_disorder_assembly
_atom_site_disorder_group
Na Na1 0.52548(7) 0.57710(18) 0.26179(7) 0.0510(4) Uani d 1 . .
S S1 0.43289(4) 0.81112(13) 0.48604(4) 0.0423(2) Uani d 1 . .
S S2 0.24556(4) 0.91261(12) 0.74807(4) 0.0407(2) Uani d 1 . .
O O1 0.47490(12) 0.3103(3) 0.34950(12) 0.0432(5) Uani d 1 . .
H H1A 0.5023(17) 0.247(5) 0.3877(14) 0.065 Uiso d 1 . .
H H1B 0.4360(14) 0.369(5) 0.3755(18) 0.065 Uiso d 1 . .
O O2 0.58758(12) 0.2869(3) 0.20286(12) 0.0442(5) Uani d 1 . .
H H2A 0.6315(11) 0.215(5) 0.212(2) 0.066 Uiso d 1 . .
H H2B 0.583(2) 0.275(6) 0.1510(6) 0.066 Uiso d 1 . .
O O3 0.58277(19) 0.8053(5) 0.3537(2) 0.1033(12) Uani d 1 . .
H H3A 0.610(3) 0.785(8) 0.310(2) 0.155 Uiso d 1 . .
H H3B 0.607(3) 0.922(7) 0.375(3) 0.155 Uiso d 1 . .
N N1 0.22627(12) 0.5677(3) 0.64514(12) 0.0314(5) Uani d 1 . .
N N2 0.34848(13) 0.4592(4) 0.44675(13) 0.0365(5) Uani d 1 . .
N N3 0.31405(12) 0.6392(4) 0.56116(12) 0.0323(5) Uani d 1 . .
N N4 0.31986(13) 0.8048(3) 0.61663(13) 0.0336(5) Uani d 1 . .
C C1 0.25761(14) 0.4960(4) 0.57742(15) 0.0308(6) Uani d 1 . .
C C2 0.24173(15) 0.3178(4) 0.52590(15) 0.0317(6) Uani d 1 . .
C C3 0.18493(16) 0.1564(5) 0.53539(17) 0.0393(7) Uani d 1 . .
H H3 0.153124 0.161293 0.578796 0.047 Uiso calc 1 . .
C C4 0.17595(18) -0.0082(5) 0.48119(17) 0.0442(7) Uani d 1 . .
H H4 0.138313 -0.115404 0.487870 0.053 Uiso calc 1 . .
C C5 0.22324(17) -0.0149(5) 0.41606(17) 0.0425(7) Uani d 1 . .
H H5 0.216731 -0.126532 0.379162 0.051 Uiso calc 1 . .
C C6 0.27924(17) 0.1406(5) 0.40553(16) 0.0419(7) Uani d 1 . .
H H6 0.310374 0.132893 0.361671 0.050 Uiso calc 1 . .
C C7 0.29033(15) 0.3116(4) 0.45996(15) 0.0334(6) Uani d 1 . .
C C8 0.36250(15) 0.6218(5) 0.49565(15) 0.0340(6) Uani d 1 . .
C C9 0.26555(15) 0.7597(4) 0.66746(15) 0.0325(6) Uani d 1 . .
C C10 0.16773(15) 0.4583(5) 0.69313(15) 0.0351(6) Uani d 1 . .
H H10A 0.171019 0.516422 0.745912 0.042 Uiso calc 1 . .
H H10B 0.179185 0.301254 0.695582 0.042 Uiso calc 1 . .
C C11 0.08730(16) 0.4866(5) 0.66410(15) 0.0359(6) Uani d 1 . .
C C12 0.06367(18) 0.6774(5) 0.6272(2) 0.0534(9) Uani d 1 . .
H H12 0.098599 0.790850 0.618382 0.064 Uiso calc 1 . .
C C13 -0.0116(2) 0.7022(7) 0.6032(2) 0.0694(11) Uani d 1 . .
H H13 -0.026672 0.831208 0.577738 0.083 Uiso calc 1 . .
C C14 -0.0637(2) 0.5386(7) 0.6167(2) 0.0700(11) Uani d 1 . .
H H14 -0.114160 0.554992 0.600091 0.084 Uiso calc 1 . .
C C15 -0.0415(2) 0.3522(7) 0.6546(2) 0.0642(10) Uani d 1 . .
H H15 -0.077268 0.241789 0.664687 0.077 Uiso calc 1 . .
C C16 0.03406(18) 0.3237(5) 0.67847(19) 0.0513(8) Uani d 1 . .
H H16 0.048621 0.194560 0.704180 0.062 Uiso calc 1 . .

loop_
_atom_site_aniso_label
_atom_site_aniso_U_11
_atom_site_aniso_U_22
_atom_site_aniso_U_33
_atom_site_aniso_U_12
_atom_site_aniso_U_13
_atom_site_aniso_U_23
Na1 0.0614(9) 0.0388(7) 0.0530(8) 0.0054(5) 0.0164(6) 0.0040(6)
S1 0.0385(5) 0.0536(5) 0.0348(4) -0.0138(3) 0.0039(3) 0.0001(3)
S2 0.0459(5) 0.0419(4) 0.0344(4) 0.0036(3) 0.0017(3) -0.0062(3)
O1 0.0457(13) 0.0481(13) 0.0358(11) 0.0029(10) 0.0050(9) 0.0027(9)
O2 0.0415(13) 0.0561(13) 0.0351(11) 0.0075(10) 0.0010(9) -0.0007(10)
O3 0.087(2) 0.097(2) 0.126(3) -0.0412(19) 0.023(2) -0.054(2)
N1 0.0283(12) 0.0352(12) 0.0308(11) -0.0027(9) 0.0015(9) -0.0011(9)
N2 0.0320(13) 0.0448(13) 0.0328(12) -0.0031(10) 0.0024(10) -0.0025(11)
N3 0.0298(12) 0.0363(12) 0.0308(12) -0.0021(9) -0.0004(9) -0.0031(10)
N4 0.0340(13) 0.0328(12) 0.0340(12) -0.0034(9) -0.0009(10) -0.0047(10)
C1 0.0260(14) 0.0355(13) 0.0310(14) 0.0004(11) -0.0011(11) 0.0004(11)
C2 0.0334(15) 0.0321(14) 0.0295(14) -0.0001(11) -0.0025(11) -0.0004(11)
C3 0.0366(16) 0.0424(16) 0.0388(15) -0.0042(12) 0.0039(12) -0.0029(13)
C4 0.0467(18) 0.0393(15) 0.0466(17) -0.0080(13) -0.0006(14) -0.0029(14)
C5 0.0471(18) 0.0414(16) 0.0390(16) -0.0014(13) -0.0051(13) -0.0117(13)
C6 0.0463(18) 0.0460(16) 0.0336(15) -0.0008(14) 0.0043(13) -0.0101(13)
C7 0.0298(15) 0.0390(15) 0.0313(14) 0.0022(11) -0.0023(11) -0.0004(12)
C8 0.0319(15) 0.0421(15) 0.0280(14) -0.0001(12) 0.0007(11) 0.0001(12)
C9 0.0306(14) 0.0354(14) 0.0314(14) 0.0004(11) -0.0045(11) 0.0006(12)
C10 0.0350(15) 0.0375(14) 0.0328(14) -0.0012(12) 0.0039(12) 0.0027(12)
C11 0.0342(16) 0.0414(15) 0.0321(14) -0.0032(12) 0.0057(11) -0.0009(12)
C12 0.0413(19) 0.054(2) 0.065(2) -0.0046(15) 0.0017(16) 0.0203(16)
C13 0.046(2) 0.078(3) 0.084(3) 0.0034(19) -0.0098(19) 0.024(2)
C14 0.040(2) 0.097(3) 0.073(3) 0.002(2) -0.0089(18) 0.003(2)
C15 0.0387(19) 0.079(3) 0.075(3) -0.0187(18) 0.0027(17) 0.002(2)
C16 0.0449(19) 0.0522(19) 0.057(2) -0.0078(15) 0.0032(15) 0.0109(15)

loop_
_atom_type_symbol
_atom_type_description
_atom_type_scat_dispersion_real
_atom_type_scat_dispersion_imag
_atom_type_scat_source
C C 0.0033 0.0016 'International Tables Vol C Tables 4.2.6.8 and 6.1.1.4'
H H 0.0000 0.0000 'International Tables Vol C Tables 4.2.6.8 and 6.1.1.4'
N N 0.0061 0.0033 'International Tables Vol C Tables 4.2.6.8 and 6.1.1.4'
Na Na 0.0362 0.0249 'International Tables Vol C Tables 4.2.6.8 and 6.1.1.4'
O O 0.0106 0.0060 'International Tables Vol C Tables 4.2.6.8 and 6.1.1.4'
S S 0.1246 0.1234 'International Tables Vol C Tables 4.2.6.8 and 6.1.1.4'

loop_
_geom_angle_atom_site_label_1
_geom_angle_atom_site_label_2
_geom_angle_atom_site_label_3
_geom_angle_site_symmetry_1
_geom_angle_site_symmetry_3
_geom_angle
_geom_angle_publ_flag
Na1 Na1 Na1 2_645 2_655 144.16(9) ?
Na1 Na1 H3A 2_645 . 144.3(16) ?
Na1 Na1 H3A 2_655 . 71.4(16) ?
O1 Na1 Na1 . 2_655 128.36(8) ?
O1 Na1 Na1 2_655 2_645 117.63(9) ?
O1 Na1 Na1 . 2_645 47.93(6) ?
O1 Na1 Na1 2_655 2_655 48.11(6) ?
O1 Na1 O1 2_655 . 155.74(7) ?
O1 Na1 O2 . 2_655 83.72(8) ?
O1 Na1 O2 2_655 2_655 83.72(8) ?
O1 Na1 H3A 2_655 . 87.8(13) ?
O1 Na1 H3A . . 114.8(12) ?
O2 Na1 Na1 2_655 2_645 107.46(8) ?
O2 Na1 Na1 2_655 2_655 46.08(6) ?
O2 Na1 Na1 . 2_645 49.55(6) ?
O2 Na1 Na1 . 2_655 143.42(8) ?
O2 Na1 O1 . 2_655 95.75(8) ?
O2 Na1 O1 . . 86.45(8) ?
O2 Na1 O2 . 2_655 153.49(8) ?
O2 Na1 O3 . . 123.27(12) ?
O2 Na1 H3A . . 107.0(11) ?
O2 Na1 H3A 2_655 . 99.5(11) ?
O3 Na1 Na1 . 2_645 140.62(12) ?
O3 Na1 Na1 . 2_655 68.92(11) ?
O3 Na1 O1 . 2_655 101.07(12) ?
O3 Na1 O1 . . 97.78(11) ?
O3 Na1 O2 . 2_655 82.53(11) ?
O3 Na1 H3A . . 22.9(3) ?
Na1 O1 Na1 2_645 . 83.97(6) ?
Na1 O1 H1A 2_645 . 109(2) ?
Na1 O1 H1A . . 124(2) ?
Na1 O1 H1B 2_645 . 130(2) ?
Na1 O1 H1B . . 110(2) ?
H1A O1 H1B . . 102(3) ?
Na1 O2 Na1 . 2_645 84.37(7) ?
Na1 O2 H2A 2_645 . 114(2) ?
Na1 O2 H2A . . 135(2) ?
Na1 O2 H2B . . 117(2) ?
Na1 O2 H2B 2_645 . 97(2) ?
H2A O2 H2B . . 102(3) ?
Na1 O3 H3A . . 65(3) ?
Na1 O3 H3B . . 161(4) ?
H3A O3 H3B . . 101.0(15) ?
C1 N1 C9 . . 107.3(2) ?
C1 N1 C10 . . 128.2(2) ?
C9 N1 C10 . . 124.1(2) ?
C8 N2 C7 . . 121.2(2) ?
N4 N3 C8 . . 123.8(2) ?
C1 N3 N4 . . 112.1(2) ?
C1 N3 C8 . . 124.1(2) ?
C9 N4 N3 . . 104.6(2) ?
N1 C1 C2 . . 134.1(2) ?
N3 C1 N1 . . 105.8(2) ?
N3 C1 C2 . . 120.1(2) ?
C3 C2 C1 . . 126.4(2) ?
C3 C2 C7 . . 120.1(2) ?
C7 C2 C1 . . 113.5(2) ?
C2 C3 H3 . . 119.8 ?
C4 C3 C2 . . 120.4(3) ?
C4 C3 H3 . . 119.8 ?
C3 C4 H4 . . 120.1 ?
C3 C4 C5 . . 119.8(3) ?
C5 C4 H4 . . 120.1 ?
C4 C5 H5 . . 119.6 ?
C6 C5 C4 . . 120.9(3) ?
C6 C5 H5 . . 119.6 ?
C5 C6 H6 . . 119.5 ?
C5 C6 C7 . . 120.9(3) ?
C7 C6 H6 . . 119.5 ?
N2 C7 C2 . . 124.2(2) ?
N2 C7 C6 . . 118.0(2) ?
C6 C7 C2 . . 117.8(2) ?
N2 C8 S1 . . 125.34(19) ?
N2 C8 N3 . . 116.8(2) ?
N3 C8 S1 . . 117.9(2) ?
N1 C9 S2 . . 124.73(19) ?
N4 C9 S2 . . 125.1(2) ?
N4 C9 N1 . . 110.2(2) ?
N1 C10 H10A . . 108.6 ?
N1 C10 H10B . . 108.6 ?
N1 C10 C11 . . 114.7(2) ?
H10A C10 H10B . . 107.6 ?
C11 C10 H10A . . 108.6 ?
C11 C10 H10B . . 108.6 ?
C12 C11 C10 . . 121.8(3) ?
C12 C11 C16 . . 118.6(3) ?
C16 C11 C10 . . 119.5(3) ?
C11 C12 H12 . . 119.7 ?
C11 C12 C13 . . 120.6(3) ?
C13 C12 H12 . . 119.7 ?
C12 C13 H13 . . 119.8 ?
C14 C13 C12 . . 120.4(3) ?
C14 C13 H13 . . 119.8 ?
C13 C14 H14 . . 120.2 ?
C15 C14 C13 . . 119.5(4) ?
C15 C14 H14 . . 120.2 ?
C14 C15 H15 . . 119.6 ?
C14 C15 C16 . . 120.8(3) ?
C16 C15 H15 . . 119.6 ?
C11 C16 C15 . . 120.0(3) ?
C11 C16 H16 . . 120.0 ?
C15 C16 H16 . . 120.0 ?

loop_
_geom_bond_atom_site_label_1
_geom_bond_atom_site_label_2
_geom_bond_site_symmetry_2
_geom_bond_distance
_geom_bond_publ_flag
Na1 Na1 2_655 3.1720(9) ?
Na1 Na1 2_645 3.1720(9) ?
Na1 O1 2_655 2.368(2) ?
Na1 O1 . 2.374(2) ?
Na1 O2 2_655 2.426(2) ?
Na1 O2 . 2.296(2) ?
Na1 O3 . 2.315(3) ?
Na1 H3A . 2.11(5) ?
S1 C8 . 1.687(3) ?
S2 C9 . 1.697(3) ?
O1 H1A . 0.896(10) ?
O1 H1B . 0.887(10) ?
O2 H2A . 0.895(10) ?
O2 H2B . 0.894(10) ?
O3 H3A . 0.900(10) ?
O3 H3B . 0.901(10) ?
N1 C1 . 1.355(3) ?
N1 C9 . 1.399(3) ?
N1 C10 . 1.471(3) ?
N2 C7 . 1.371(3) ?
N2 C8 . 1.312(3) ?
N3 N4 . 1.382(3) ?
N3 C1 . 1.341(3) ?
N3 C8 . 1.411(3) ?
N4 C9 . 1.318(3) ?
C1 C2 . 1.417(4) ?
C2 C3 . 1.400(4) ?
C2 C7 . 1.416(3) ?
C3 H3 . 0.9300 ?
C3 C4 . 1.368(4) ?
C4 H4 . 0.9300 ?
C4 C5 . 1.391(4) ?
C5 H5 . 0.9300 ?
C5 C6 . 1.368(4) ?
C6 H6 . 0.9300 ?
C6 C7 . 1.403(4) ?
C10 H10A . 0.9700 ?
C10 H10B . 0.9700 ?
C10 C11 . 1.498(4) ?
C11 C12 . 1.375(4) ?
C11 C16 . 1.377(4) ?
C12 H12 . 0.9300 ?
C12 C13 . 1.384(5) ?
C13 H13 . 0.9300 ?
C13 C14 . 1.365(5) ?
C14 H14 . 0.9300 ?
C14 C15 . 1.354(5) ?
C15 H15 . 0.9300 ?
C15 C16 . 1.392(5) ?
C16 H16 . 0.9300 ?

loop_
_geom_hbond_atom_site_label_D
_geom_hbond_atom_site_label_H
_geom_hbond_atom_site_label_A
_geom_hbond_site_symmetry_A
_geom_hbond_distance_DH
_geom_hbond_distance_HA
_geom_hbond_distance_DA
_geom_hbond_angle_DHA
O1 H1A S1 3_666 0.896(10) 2.458(15) 3.318(2) 161(3)
O1 H1B N2 . 0.887(10) 2.035(12) 2.913(3) 171(3)
O2 H2A S2 3_666 0.895(10) 2.381(13) 3.261(2) 168(3)
O2 H2B S1 2_645 0.894(10) 2.368(12) 3.253(2) 170(3)
O3 H3B S1 3_676 0.901(10) 2.96(4) 3.599(3) 130(4)
O3 H3B N4 3_676 0.901(10) 2.09(2) 2.947(3) 159(4)
C10 H10A S2 . 0.97 2.72 3.200(3) 111
C10 H10B S2 1_545 0.97 2.77 3.684(3) 158

loop_
_geom_torsion_atom_site_label_1
_geom_torsion_atom_site_label_2
_geom_torsion_atom_site_label_3
_geom_torsion_atom_site_label_4
_geom_torsion_site_symmetry_1
_geom_torsion_site_symmetry_2
_geom_torsion_site_symmetry_3
_geom_torsion_site_symmetry_4
_geom_torsion
_geom_torsion_publ_flag
N1 C1 C2 C3 . . . . -1.4(5) ?
N1 C1 C2 C7 . . . . 178.9(3) ?
N1 C10 C11 C12 . . . . -33.6(4) ?
N1 C10 C11 C16 . . . . 150.3(3) ?
N3 N4 C9 S2 . . . . -179.2(2) ?
N3 N4 C9 N1 . . . . 0.5(3) ?
N3 C1 C2 C3 . . . . 179.9(3) ?
N3 C1 C2 C7 . . . . 0.3(4) ?
N4 N3 C1 N1 . . . . -0.6(3) ?
N4 N3 C1 C2 . . . . 178.4(2) ?
N4 N3 C8 S1 . . . . 1.6(4) ?
N4 N3 C8 N2 . . . . -178.0(2) ?
C1 N1 C9 S2 . . . . 178.8(2) ?
C1 N1 C9 N4 . . . . -0.9(3) ?
C1 N1 C10 C11 . . . . -80.1(3) ?
C1 N3 N4 C9 . . . . 0.0(3) ?
C1 N3 C8 S1 . . . . -177.6(2) ?
C1 N3 C8 N2 . . . . 2.8(4) ?
C1 C2 C3 C4 . . . . -179.6(3) ?
C1 C2 C7 N2 . . . . 1.2(4) ?
C1 C2 C7 C6 . . . . 179.9(3) ?
C2 C3 C4 C5 . . . . -0.3(5) ?
C3 C2 C7 N2 . . . . -178.5(3) ?
C3 C2 C7 C6 . . . . 0.1(4) ?
C3 C4 C5 C6 . . . . 0.4(5) ?
C4 C5 C6 C7 . . . . -0.2(5) ?
C5 C6 C7 N2 . . . . 178.7(3) ?
C5 C6 C7 C2 . . . . -0.1(4) ?
C7 N2 C8 S1 . . . . 179.3(2) ?
C7 N2 C8 N3 . . . . -1.2(4) ?
C7 C2 C3 C4 . . . . 0.0(4) ?
C8 N2 C7 C2 . . . . -0.7(4) ?
C8 N2 C7 C6 . . . . -179.4(3) ?
C8 N3 N4 C9 . . . . -179.3(2) ?
C8 N3 C1 N1 . . . . 178.7(2) ?
C8 N3 C1 C2 . . . . -2.3(4) ?
C9 N1 C1 N3 . . . . 0.9(3) ?
C9 N1 C1 C2 . . . . -177.9(3) ?
C9 N1 C10 C11 . . . . 107.0(3) ?
C10 N1 C1 N3 . . . . -173.0(2) ?
C10 N1 C1 C2 . . . . 8.2(5) ?
C10 N1 C9 S2 . . . . -7.0(4) ?
C10 N1 C9 N4 . . . . 173.3(2) ?
C10 C11 C12 C13 . . . . -177.9(3) ?
C10 C11 C16 C15 . . . . 177.4(3) ?
C11 C12 C13 C14 . . . . 0.9(6) ?
C12 C11 C16 C15 . . . . 1.2(5) ?
C12 C13 C14 C15 . . . . 0.6(6) ?
C13 C14 C15 C16 . . . . -1.2(6) ?
C14 C15 C16 C11 . . . . 0.3(6) ?
C16 C11 C12 C13 . . . . -1.8(5) ?
